data_4504280
loop_
_publ_author_name
'Wu, La-Mei'
'Teng, Han-Bing'
'Feng, Xi-Chun'
'Ke, Xian-Bing'
'Zhu, Qi-Feng'
'Su, Jiang-Tao'
'Xu, Wen-Jin'
'Hu, Xian-Ming'

_publ_section_title
;
 Supramolecular Networks in Crystals of Metal(II) Complexes with
 Water-Soluble Salicylaldehyde-2-sulfobenzoylhydrazone Anion Ligand
;
_journal_issue 7
_journal_name_full 'Crystal Growth &amp; Design'
_journal_page_first 1337
_journal_paper_doi 10.1021/cg070196f
_journal_volume 7
_journal_year 2007
_chemical_formula_sum 'C28 H32 N4 Ni2 O16 S2'
_chemical_formula_weight 862.12
_chemical_name_systematic
;
 ?
;
_space_group_IT_number 2
_symmetry_cell_setting triclinic
_symmetry_space_group_name_Hall '-P 1'
_symmetry_space_group_name_H-M 'P -1'
_atom_sites_solution_hydrogens geom
_atom_sites_solution_primary direct
_atom_sites_solution_secondary difmap
_audit_creation_method SHELXL-97
_cell_angle_alpha 70.2410(10)
_cell_angle_beta 76.7820(10)
_cell_angle_gamma 79.4670(10)
_cell_formula_units_Z 1
_cell_length_a 7.4869(7)
_cell_length_b 9.9503(9)
_cell_length_c 12.2777(11)
_cell_measurement_reflns_used 3221
_cell_measurement_temperature 292(2)
_cell_measurement_theta_max 28.94
_cell_measurement_theta_min 2.36
_cell_volume 832.42(13)
_computing_cell_refinement 'Bruker SMART'
_computing_data_collection 'Bruker SMART'
_computing_data_reduction 'Bruker SAINT'
_computing_molecular_graphics 'Bruker SHELXTL'
_computing_publication_material 'Bruker SHELXTL'
_computing_structure_refinement 'SHELXL-97 (Sheldrick, 1997)'
_computing_structure_solution 'SHELXS-97 (Sheldrick, 1990)'
_diffrn_ambient_temperature 292(2)
_diffrn_measured_fraction_theta_full 0.981
_diffrn_measured_fraction_theta_max 0.981
_diffrn_measurement_device_type 'CCD area detector'
_diffrn_measurement_method 'phi and omega scans'
_diffrn_radiation_monochromator graphite
_diffrn_radiation_source 'fine-focus sealed tube'
_diffrn_radiation_type MoK\a
_diffrn_radiation_wavelength 0.71073
_diffrn_reflns_av_R_equivalents 0.0085
_diffrn_reflns_av_sigmaI/netI 0.0169
_diffrn_reflns_limit_h_max 9
_diffrn_reflns_limit_h_min -9
_diffrn_reflns_limit_k_max 12
_diffrn_reflns_limit_k_min -10
_diffrn_reflns_limit_l_max 15
_diffrn_reflns_limit_l_min -15
_diffrn_reflns_number 4812
_diffrn_reflns_theta_full 26.00
_diffrn_reflns_theta_max 26.00
_diffrn_reflns_theta_min 2.36
_exptl_absorpt_coefficient_mu 1.339
_exptl_absorpt_correction_T_max 0.8667
_exptl_absorpt_correction_T_min 0.8244
_exptl_absorpt_correction_type multi-scan
_exptl_absorpt_process_details SADABS
_exptl_crystal_colour green
_exptl_crystal_density_diffrn 1.720
_exptl_crystal_density_method 'not measured'
_exptl_crystal_description block
_exptl_crystal_F_000 444
_exptl_crystal_size_max 0.15
_exptl_crystal_size_mid 0.14
_exptl_crystal_size_min 0.11
_refine_diff_density_max 0.299
_refine_diff_density_min -0.240
_refine_diff_density_rms 0.049
_refine_ls_extinction_expression Fc^*^=kFc[1+0.001xFc^2^\l^3^/sin(2\q)]^-1/4^
_refine_ls_extinction_method SHELXL
_refine_ls_goodness_of_fit_ref 1.067
_refine_ls_hydrogen_treatment mixed
_refine_ls_matrix_type full
_refine_ls_number_parameters 300
_refine_ls_number_reflns 3204
_refine_ls_restrained_S_all 1.067
_refine_ls_R_factor_all 0.0271
_refine_ls_R_factor_gt 0.0239
_refine_ls_shift/su_max 0.001
_refine_ls_shift/su_mean 0.000
_refine_ls_structure_factor_coef Fsqd
_refine_ls_weighting_details 'calc w=1/[\s^2^(Fo^2^)+(0.0268P)^2^+0.5268P] where P=(Fo^2^+2Fc^2^)/3'
_refine_ls_weighting_scheme calc
_refine_ls_wR_factor_gt 0.0590
_refine_ls_wR_factor_ref 0.0610
_reflns_number_gt 2953
_reflns_number_total 3204
_reflns_threshold_expression >2sigma(I)
_cod_data_source_file cg070196fsi20070227_112546.cif
_cod_data_source_block complex_4_0m
_cod_depositor_comments
;
The following automatic conversions were performed:

'_symmetry_cell_setting' value 'Triclinic' changed to 'triclinic'
according to /home/saulius/struct/CIF-dictionaries/cif_core.dic
dictionary named 'cif_core.dic' version 2.4.1 from 2010-06-29.

Automatic conversion script
Id: cif_fix_values 1715 2011-07-08 13:25:40Z adriana 
;
_cod_original_sg_symbol_H-M P-1
_cod_database_code 4504280

loop_
_symmetry_equiv_pos_as_xyz
'x, y, z'
'-x, -y, -z'

loop_
_atom_site_label
_atom_site_type_symbol
_atom_site_fract_x
_atom_site_fract_y
_atom_site_fract_z
_atom_site_U_iso_or_equiv
_atom_site_adp_type
_atom_site_occupancy
_atom_site_symmetry_multiplicity
_atom_site_calc_flag
Ni1 Ni 0.56568(3) 0.56602(3) 0.369344(19) 0.02226(9) Uani 1 1 d
S1 S 1.17098(6) 0.65492(5) 0.08387(4) 0.02736(12) Uani 1 1 d
N1 N 0.5982(2) 0.48494(17) 0.23712(12) 0.0226(3) Uani 1 1 d
N2 N 0.6994(2) 0.56836(17) 0.13587(13) 0.0236(3) Uani 1 1 d
O1 O 0.67633(19) 0.73194(14) 0.22939(11) 0.0282(3) Uani 1 1 d
O2 O 0.46560(18) 0.38461(14) 0.47970(11) 0.0260(3) Uani 1 1 d
O3 O 1.1543(2) 0.52152(16) 0.06355(12) 0.0356(3) Uani 1 1 d
O4 O 1.10010(19) 0.64707(16) 0.20641(12) 0.0324(3) Uani 1 1 d
O5 O 1.3523(2) 0.69993(19) 0.03961(15) 0.0452(4) Uani 1 1 d
O6 O 0.2991(2) 0.66911(18) 0.35983(15) 0.0336(3) Uani 1 1 d
O7 O 0.8423(2) 0.4749(2) 0.39432(14) 0.0352(3) Uani 1 1 d
O8 O -0.0187(3) 0.3051(3) 0.2595(2) 0.0583(5) Uani 1 1 d
C1 C 0.8291(3) 0.79068(19) 0.02923(15) 0.0229(4) Uani 1 1 d
C2 C 0.7174(3) 0.8937(2) -0.04221(17) 0.0290(4) Uani 1 1 d
C3 C 0.7941(3) 0.9980(2) -0.13996(18) 0.0338(5) Uani 1 1 d
C4 C 0.9834(3) 0.9992(2) -0.16698(18) 0.0352(5) Uani 1 1 d
C5 C 1.0963(3) 0.8953(2) -0.09843(18) 0.0322(4) Uani 1 1 d
C6 C 1.0204(3) 0.7899(2) -0.00024(16) 0.0248(4) Uani 1 1 d
C7 C 0.7315(2) 0.6931(2) 0.13964(15) 0.0224(4) Uani 1 1 d
C8 C 0.4478(3) 0.2717(2) 0.33716(16) 0.0262(4) Uani 1 1 d
C9 C 0.3914(3) 0.1552(2) 0.31801(19) 0.0347(5) Uani 1 1 d
C10 C 0.2938(3) 0.0547(3) 0.4062(2) 0.0421(5) Uani 1 1 d
C11 C 0.2502(4) 0.0690(3) 0.5184(2) 0.0449(6) Uani 1 1 d
C12 C 0.3064(3) 0.1801(2) 0.54075(19) 0.0381(5) Uani 1 1 d
C13 C 0.4079(3) 0.2830(2) 0.45284(16) 0.0250(4) Uani 1 1 d
C14 C 0.5470(3) 0.3700(2) 0.23524(16) 0.0261(4) Uani 1 1 d
H1 H 0.278(3) 0.186(3) 0.619(2) 0.044(7) Uiso 1 1 d
H2 H 0.188(4) -0.001(3) 0.578(2) 0.055(8) Uiso 1 1 d
H3 H 0.254(3) -0.039(3) 0.395(2) 0.046(7) Uiso 1 1 d
H4 H 0.421(3) 0.148(2) 0.241(2) 0.037(6) Uiso 1 1 d
H5 H 0.572(3) 0.346(2) 0.163(2) 0.039(6) Uiso 1 1 d
H6 H 0.731(3) 0.540(3) 0.077(2) 0.036(6) Uiso 1 1 d
H7 H 0.591(3) 0.890(2) -0.0215(19) 0.031(6) Uiso 1 1 d
H8 H 0.718(3) 1.068(3) -0.188(2) 0.046(7) Uiso 1 1 d
H9 H 1.034(3) 1.072(3) -0.229(2) 0.039(6) Uiso 1 1 d
H10 H 1.223(3) 0.894(3) -0.116(2) 0.041(6) Uiso 1 1 d
H11 H 0.253(4) 0.657(3) 0.311(3) 0.071(10) Uiso 1 1 d
H12 H 0.243(4) 0.636(3) 0.421(3) 0.049(8) Uiso 1 1 d
H13 H 0.906(4) 0.538(3) 0.364(3) 0.062(10) Uiso 1 1 d
H14 H 0.877(4) 0.412(3) 0.363(2) 0.053(9) Uiso 1 1 d
H15 H 0.045(7) 0.360(5) 0.197(5) 0.14(2) Uiso 1 1 d
H16 H 0.047(6) 0.243(5) 0.288(4) 0.099(16) Uiso 1 1 d

loop_
_atom_site_aniso_label
_atom_site_aniso_U_11
_atom_site_aniso_U_22
_atom_site_aniso_U_33
_atom_site_aniso_U_23
_atom_site_aniso_U_13
_atom_site_aniso_U_12
Ni1 0.02546(14) 0.02705(14) 0.01450(13) -0.00597(9) -0.00061(9) -0.00824(9)
S1 0.0228(2) 0.0364(3) 0.0242(2) -0.0114(2) -0.00315(18) -0.00416(19)
N1 0.0234(8) 0.0283(8) 0.0144(7) -0.0047(6) 0.0005(6) -0.0075(6)
N2 0.0260(8) 0.0294(9) 0.0147(7) -0.0070(7) 0.0020(6) -0.0082(6)
O1 0.0349(8) 0.0314(7) 0.0183(6) -0.0089(5) 0.0026(5) -0.0107(6)
O2 0.0346(7) 0.0291(7) 0.0159(6) -0.0066(5) -0.0005(5) -0.0132(6)
O3 0.0423(9) 0.0360(8) 0.0302(8) -0.0148(6) -0.0056(6) -0.0008(6)
O4 0.0341(8) 0.0424(8) 0.0238(7) -0.0128(6) -0.0070(6) -0.0048(6)
O5 0.0236(8) 0.0625(11) 0.0462(9) -0.0119(8) -0.0037(7) -0.0100(7)
O6 0.0308(8) 0.0458(9) 0.0239(8) -0.0100(7) -0.0062(7) -0.0037(7)
O7 0.0311(8) 0.0445(10) 0.0305(8) -0.0125(8) -0.0023(6) -0.0078(7)
O8 0.0510(12) 0.0553(13) 0.0655(14) -0.0245(11) -0.0032(11) 0.0038(10)
C1 0.0272(10) 0.0253(9) 0.0167(8) -0.0069(7) -0.0010(7) -0.0073(7)
C2 0.0293(11) 0.0306(10) 0.0268(10) -0.0076(8) -0.0051(8) -0.0049(8)
C3 0.0497(13) 0.0265(10) 0.0242(10) -0.0038(8) -0.0100(9) -0.0050(9)
C4 0.0510(14) 0.0294(11) 0.0219(10) -0.0044(9) 0.0038(9) -0.0162(10)
C5 0.0320(11) 0.0366(11) 0.0279(10) -0.0114(9) 0.0051(8) -0.0142(9)
C6 0.0276(10) 0.0297(10) 0.0193(9) -0.0103(8) -0.0020(7) -0.0067(8)
C7 0.0197(9) 0.0270(9) 0.0186(9) -0.0046(7) -0.0032(7) -0.0035(7)
C8 0.0300(10) 0.0276(10) 0.0228(9) -0.0084(8) -0.0037(8) -0.0078(8)
C9 0.0438(12) 0.0376(12) 0.0279(11) -0.0144(9) -0.0027(9) -0.0145(9)
C10 0.0556(15) 0.0392(13) 0.0376(12) -0.0132(10) -0.0044(10) -0.0231(11)
C11 0.0609(16) 0.0437(13) 0.0315(12) -0.0069(10) 0.0019(11) -0.0316(12)
C12 0.0522(14) 0.0415(12) 0.0224(10) -0.0085(9) 0.0016(9) -0.0231(10)
C13 0.0278(10) 0.0273(10) 0.0213(9) -0.0076(8) -0.0028(7) -0.0083(8)
C14 0.0299(10) 0.0312(10) 0.0190(9) -0.0103(8) -0.0019(7) -0.0064(8)

loop_
_atom_type_symbol
_atom_type_description
_atom_type_scat_dispersion_real
_atom_type_scat_dispersion_imag
_atom_type_scat_source
C C 0.0033 0.0016 'International Tables Vol C Tables 4.2.6.8 and 6.1.1.4'
H H 0.0000 0.0000 'International Tables Vol C Tables 4.2.6.8 and 6.1.1.4'
N N 0.0061 0.0033 'International Tables Vol C Tables 4.2.6.8 and 6.1.1.4'
O O 0.0106 0.0060 'International Tables Vol C Tables 4.2.6.8 and 6.1.1.4'
S S 0.1246 0.1234 'International Tables Vol C Tables 4.2.6.8 and 6.1.1.4'
Ni Ni 0.3393 1.1124 'International Tables Vol C Tables 4.2.6.8 and 6.1.1.4'

loop_
_geom_angle_atom_site_label_1
_geom_angle_atom_site_label_2
_geom_angle_atom_site_label_3
_geom_angle
_geom_angle_site_symmetry_1
_geom_angle_site_symmetry_3
N1 Ni1 O2 88.87(6) . .
N1 Ni1 O2 170.87(6) . 2_666
O2 Ni1 O2 82.75(5) . 2_666
N1 Ni1 O1 79.27(6) . .
O2 Ni1 O1 168.12(5) . .
O2 Ni1 O1 109.06(5) 2_666 .
N1 Ni1 O6 98.04(6) . .
O2 Ni1 O6 90.73(6) . .
O2 Ni1 O6 85.71(6) 2_666 .
O1 Ni1 O6 91.40(6) . .
N1 Ni1 O7 89.27(6) . .
O2 Ni1 O7 90.96(6) . .
O2 Ni1 O7 87.28(6) 2_666 .
O1 Ni1 O7 88.43(6) . .
O6 Ni1 O7 172.53(7) . .
O5 S1 O4 114.32(9) . .
O5 S1 O3 113.11(10) . .
O4 S1 O3 110.80(9) . .
O5 S1 C6 106.11(10) . .
O4 S1 C6 106.24(8) . .
O3 S1 C6 105.51(9) . .
C14 N1 N2 118.67(15) . .
C14 N1 Ni1 130.19(13) . .
N2 N1 Ni1 111.08(11) . .
C7 N2 N1 115.72(15) . .
C7 N2 H6 124.7(17) . .
N1 N2 H6 119.5(17) . .
C7 O1 Ni1 110.42(12) . .
C13 O2 Ni1 127.99(11) . .
C13 O2 Ni1 133.55(11) . 2_666
Ni1 O2 Ni1 97.25(5) . 2_666
Ni1 O6 H11 114(2) . .
Ni1 O6 H12 105(2) . .
H11 O6 H12 109(3) . .
Ni1 O7 H13 107(2) . .
Ni1 O7 H14 110(2) . .
H13 O7 H14 110(3) . .
H15 O8 H16 108(4) . .
C2 C1 C6 119.70(17) . .
C2 C1 C7 116.18(16) . .
C6 C1 C7 123.96(16) . .
C3 C2 C1 120.51(19) . .
C3 C2 H7 121.8(14) . .
C1 C2 H7 117.7(14) . .
C2 C3 C4 119.6(2) . .
C2 C3 H8 120.1(16) . .
C4 C3 H8 120.4(16) . .
C3 C4 C5 120.49(19) . .
C3 C4 H9 119.6(15) . .
C5 C4 H9 119.8(15) . .
C4 C5 C6 120.3(2) . .
C4 C5 H10 121.2(15) . .
C6 C5 H10 118.5(15) . .
C5 C6 C1 119.37(18) . .
C5 C6 S1 118.97(15) . .
C1 C6 S1 121.66(14) . .
O1 C7 N2 122.17(17) . .
O1 C7 C1 120.49(16) . .
N2 C7 C1 117.27(15) . .
C9 C8 C13 119.00(18) . .
C9 C8 C14 116.01(17) . .
C13 C8 C14 124.98(17) . .
C10 C9 C8 122.43(19) . .
C10 C9 H4 119.4(14) . .
C8 C9 H4 118.2(14) . .
C9 C10 C11 118.3(2) . .
C9 C10 H3 124.0(13) . .
C11 C10 H3 117.7(13) . .
C12 C11 C10 120.8(2) . .
C12 C11 H2 121.2(17) . .
C10 C11 H2 117.9(17) . .
C11 C12 C13 122.1(2) . .
C11 C12 H1 119.4(15) . .
C13 C12 H1 118.6(15) . .
O2 C13 C12 119.85(17) . .
O2 C13 C8 122.79(17) . .
C12 C13 C8 117.35(17) . .
N1 C14 C8 123.36(17) . .
N1 C14 H5 120.3(14) . .
C8 C14 H5 116.3(14) . .

loop_
_geom_bond_atom_site_label_1
_geom_bond_atom_site_label_2
_geom_bond_distance
_geom_bond_site_symmetry_2
Ni1 N1 1.9946(15) .
Ni1 O2 2.0081(13) .
Ni1 O2 2.0265(12) 2_666
Ni1 O1 2.0726(13) .
Ni1 O6 2.0803(15) .
Ni1 O7 2.1495(16) .
S1 O5 1.4350(16) .
S1 O4 1.4566(14) .
S1 O3 1.4623(15) .
S1 C6 1.7837(19) .
N1 C14 1.280(2) .
N1 N2 1.382(2) .
N2 C7 1.324(2) .
N2 H6 0.83(2) .
O1 C7 1.247(2) .
O2 C13 1.329(2) .
O2 Ni1 2.0265(12) 2_666
O6 H11 0.81(3) .
O6 H12 0.76(3) .
O7 H13 0.79(3) .
O7 H14 0.81(3) .
O8 H15 0.87(5) .
O8 H16 0.76(4) .
C1 C2 1.391(3) .
C1 C6 1.394(3) .
C1 C7 1.494(2) .
C2 C3 1.381(3) .
C2 H7 0.93(2) .
C3 C4 1.381(3) .
C3 H8 0.94(3) .
C4 C5 1.382(3) .
C4 H9 0.92(2) .
C5 C6 1.388(3) .
C5 H10 0.92(2) .
C8 C9 1.408(3) .
C8 C13 1.422(3) .
C8 C14 1.445(3) .
C9 C10 1.371(3) .
C9 H4 0.95(2) .
C10 C11 1.391(3) .
C10 H3 1.09(2) .
C11 C12 1.379(3) .
C11 H2 0.93(3) .
C12 C13 1.398(3) .
C12 H1 0.96(2) .
C14 H5 0.96(2) .

loop_
_geom_hbond_atom_site_label_D
_geom_hbond_atom_site_label_H
_geom_hbond_atom_site_label_A
_geom_hbond_distance_DH
_geom_hbond_distance_HA
_geom_hbond_distance_DA
_geom_hbond_angle_DHA
_geom_hbond_site_symmetry_A
N2 H6 O3 0.83(2) 1.99(2) 2.809(2) 171(2) 2_765
O6 H11 O4 0.81(3) 1.94(3) 2.738(2) 169(3) 1_455
O6 H11 S1 0.81(3) 3.00(3) 3.7785(18) 164(3) 1_455
O6 H12 O7 0.76(3) 2.16(3) 2.908(2) 164(3) 2_666
O7 H13 O4 0.79(3) 2.22(3) 2.913(2) 147(3) .
O7 H14 O8 0.81(3) 1.87(3) 2.672(3) 166(3) 1_655
O8 H15 O3 0.87(5) 2.00(5) 2.863(3) 168(5) 1_455
O8 H15 S1 0.87(5) 3.01(5) 3.757(3) 145(4) 1_455

loop_
_geom_torsion_atom_site_label_1
_geom_torsion_atom_site_label_2
_geom_torsion_atom_site_label_3
_geom_torsion_atom_site_label_4
_geom_torsion
_geom_torsion_site_symmetry_1
_geom_torsion_site_symmetry_4
O2 Ni1 N1 C14 7.40(17) . .
O2 Ni1 N1 C14 30.6(5) 2_666 .
O1 Ni1 N1 C14 -173.08(18) . .
O6 Ni1 N1 C14 -83.18(18) . .
O7 Ni1 N1 C14 98.37(18) . .
O2 Ni1 N1 N2 -169.70(12) . .
O2 Ni1 N1 N2 -146.5(3) 2_666 .
O1 Ni1 N1 N2 9.81(11) . .
O6 Ni1 N1 N2 99.72(12) . .
O7 Ni1 N1 N2 -78.73(12) . .
C14 N1 N2 C7 173.18(17) . .
Ni1 N1 N2 C7 -9.34(19) . .
N1 Ni1 O1 C7 -9.47(12) . .
O2 Ni1 O1 C7 -7.1(3) . .
O2 Ni1 O1 C7 166.66(12) 2_666 .
O6 Ni1 O1 C7 -107.40(13) . .
O7 Ni1 O1 C7 80.08(13) . .
N1 Ni1 O2 C13 -14.90(16) . .
O2 Ni1 O2 C13 168.71(18) 2_666 .
O1 Ni1 O2 C13 -17.2(4) . .
O6 Ni1 O2 C13 83.13(16) . .
O7 Ni1 O2 C13 -104.15(16) . .
N1 Ni1 O2 Ni1 176.38(6) . 2_666
O2 Ni1 O2 Ni1 0.0 2_666 2_666
O1 Ni1 O2 Ni1 174.1(2) . 2_666
O6 Ni1 O2 Ni1 -85.58(6) . 2_666
O7 Ni1 O2 Ni1 87.14(6) . 2_666
C6 C1 C2 C3 -2.1(3) . .
C7 C1 C2 C3 173.48(18) . .
C1 C2 C3 C4 0.3(3) . .
C2 C3 C4 C5 1.3(3) . .
C3 C4 C5 C6 -1.1(3) . .
C4 C5 C6 C1 -0.7(3) . .
C4 C5 C6 S1 178.41(16) . .
C2 C1 C6 C5 2.3(3) . .
C7 C1 C6 C5 -172.93(17) . .
C2 C1 C6 S1 -176.77(14) . .
C7 C1 C6 S1 8.0(3) . .
O5 S1 C6 C5 9.47(18) . .
O4 S1 C6 C5 131.51(16) . .
O3 S1 C6 C5 -110.80(16) . .
O5 S1 C6 C1 -171.46(15) . .
O4 S1 C6 C1 -49.42(17) . .
O3 S1 C6 C1 68.27(17) . .
Ni1 O1 C7 N2 7.5(2) . .
Ni1 O1 C7 C1 -175.66(13) . .
N1 N2 C7 O1 1.0(3) . .
N1 N2 C7 C1 -175.89(15) . .
C2 C1 C7 O1 -82.9(2) . .
C6 C1 C7 O1 92.5(2) . .
C2 C1 C7 N2 94.1(2) . .
C6 C1 C7 N2 -90.5(2) . .
C13 C8 C9 C10 2.2(3) . .
C14 C8 C9 C10 -179.0(2) . .
C8 C9 C10 C11 -0.2(4) . .
C9 C10 C11 C12 -1.1(4) . .
C10 C11 C12 C13 0.3(4) . .
Ni1 O2 C13 C12 -166.27(15) . .
Ni1 O2 C13 C12 -1.8(3) 2_666 .
Ni1 O2 C13 C8 14.9(3) . .
Ni1 O2 C13 C8 179.39(13) 2_666 .
C11 C12 C13 O2 -177.2(2) . .
C11 C12 C13 C8 1.7(3) . .
C9 C8 C13 O2 175.97(18) . .
C14 C8 C13 O2 -2.7(3) . .
C9 C8 C13 C12 -2.8(3) . .
C14 C8 C13 C12 178.5(2) . .
N2 N1 C14 C8 177.22(17) . .
Ni1 N1 C14 C8 0.3(3) . .
C9 C8 C14 N1 176.00(19) . .
C13 C8 C14 N1 -5.3(3) . .
